data_2239829
loop_
_publ_author_name
'Zeller, Matthias'
'Warneke, Jonas'
'Azov, Vladimir'

_publ_section_title
;
 Relative substituent orientation in the structure of
 <i>cis</i>-3-chloro-1,3-dimethyl-<i>N</i>-(4-nitrophenyl)-2-oxocyclopentane-1-carboxamide
;
_journal_coeditor_code HG5403
_journal_issue 9
_journal_name_full 'Acta Crystallographica Section E'
_journal_page_first 121
_journal_page_last 123
_journal_paper_doi 10.1107/S1600536814017711
_journal_volume 70
_journal_year 2014
_chemical_formula_iupac 'C14 H15 Cl N2 O4'
_chemical_formula_moiety 'C14 H15 Cl N2 O4'
_chemical_formula_sum 'C14 H15 Cl N2 O4'
_chemical_formula_weight 310.73
_chemical_melting_point 402
_chemical_name_systematic <i>cis</i>-3-Chloro-1,3-dimethyl-<i>N</i>-(4-nitrophenyl)-2-oxocyclopentane-1-carboxamide
_space_group_crystal_system monoclinic
_space_group_IT_number 14
_space_group_name_Hall '-P 2ybc'
_space_group_name_H-M_alt 'P 1 21/c 1'
_symmetry_space_group_name_Hall '-P 2ybc'
_symmetry_space_group_name_H-M 'P 1 21/c 1'
_atom_sites_solution_hydrogens geom
_atom_sites_solution_primary direct
_atom_sites_solution_secondary difmap
_audit_creation_method SHELXL-2013
_cell_angle_alpha 90
_cell_angle_beta 103.382(2)
_cell_angle_gamma 90
_cell_formula_units_Z 4
_cell_length_a 11.4117(4)
_cell_length_b 16.1679(7)
_cell_length_c 7.8201(3)
_cell_measurement_reflns_used 8547
_cell_measurement_temperature 100(2)
_cell_measurement_theta_max 37.7675
_cell_measurement_theta_min 2.5166
_cell_volume 1403.66(10)
_computing_cell_refinement 'SAINT (Bruker, 2014)'
_computing_data_collection 'APEX2 (Bruker, 2014)'
_computing_data_reduction 'SAINT (Bruker, 2014)'
_computing_molecular_graphics
;
<i>ORTEP-3 for Windows</i> (Farrugia, 2012) and <i>Mercury</i> (Macrae
<i>et al.</i>, 2006)
;
_computing_publication_material
;
<i>publCIF</i> (Westrip, 2010) and <i>enCIFer</i> (Allen  <i>et al.</i>,
2004)
;
_computing_structure_refinement
;
SHELXL2013 (Sheldrick, 2008) and <i>SHELXLE</i> (H\"ubschle <i>et al.</i>,
2011)
;
_computing_structure_solution 'SHELXS97 (Sheldrick, 2008)'
_diffrn_ambient_temperature 100(2)
_diffrn_measured_fraction_theta_full 0.993
_diffrn_measured_fraction_theta_max 0.879
_diffrn_measurement_device_type 'Bruker D8 Quest CMOS'
_diffrn_measurement_method 'omega and phi scans'
_diffrn_radiation_monochromator
;
'laterally graded multilayer (Goebel) mirror'
;
_diffrn_radiation_type MoK\a
_diffrn_radiation_wavelength 0.71073
_diffrn_reflns_av_R_equivalents 0.0277
_diffrn_reflns_limit_h_max 17
_diffrn_reflns_limit_h_min -19
_diffrn_reflns_limit_k_max 27
_diffrn_reflns_limit_k_min -21
_diffrn_reflns_limit_l_max 9
_diffrn_reflns_limit_l_min -12
_diffrn_reflns_number 15441
_diffrn_reflns_theta_full 25.242
_diffrn_reflns_theta_max 37.798
_diffrn_reflns_theta_min 2.225
_exptl_absorpt_coefficient_mu 0.290
_exptl_absorpt_correction_T_max 0.7474
_exptl_absorpt_correction_T_min 0.6814
_exptl_absorpt_correction_type multi-scan
_exptl_absorpt_process_details '(SADABS; Bruker, 2014)'
_exptl_crystal_colour colourless
_exptl_crystal_density_diffrn 1.470
_exptl_crystal_description block
_exptl_crystal_F_000 648
_exptl_crystal_size_max 0.280
_exptl_crystal_size_mid 0.180
_exptl_crystal_size_min 0.160
_refine_diff_density_max 0.583
_refine_diff_density_min -0.356
_refine_ls_extinction_method none
_refine_ls_goodness_of_fit_ref 1.056
_refine_ls_hydrogen_treatment constr
_refine_ls_matrix_type full
_refine_ls_number_parameters 192
_refine_ls_number_reflns 6627
_refine_ls_number_restraints 0
_refine_ls_restrained_S_all 1.056
_refine_ls_R_factor_all 0.0679
_refine_ls_R_factor_gt 0.0459
_refine_ls_shift/su_max 0.001
_refine_ls_shift/su_mean 0.000
_refine_ls_structure_factor_coef Fsqd
_refine_ls_weighting_details 'w=1/[\s^2^(Fo^2^)+(0.0482P)^2^+0.5524P] where P=(Fo^2^+2Fc^2^)/3'
_refine_ls_weighting_scheme calc
_refine_ls_wR_factor_gt 0.1036
_refine_ls_wR_factor_ref 0.1138
_reflns_number_gt 5116
_reflns_number_total 6627
_reflns_threshold_expression I>2\s(I)
_cod_data_source_file hg5403sup1.cf
_cod_data_source_block 1
_cod_database_code 2239829
_cod_database_fobs_code 2239829
_shelx_space_group_comment
;
The symmetry employed for this shelxl refinement is uniquely defined
by the following loop, which should always be used as a source of
symmetry information in preference to the above space-group names.
They are only intended as comments.
;
_shelx_estimated_absorpt_t_min 0.923
_shelx_estimated_absorpt_t_max 0.955
_shelxl_version_number .2013

loop_
_space_group_symop_operation_xyz
'x, y, z'
'-x, y+1/2, -z+1/2'
'-x, -y, -z'
'x, -y-1/2, z-1/2'

loop_
_atom_site_type_symbol
_atom_site_label
_atom_site_fract_x
_atom_site_fract_y
_atom_site_fract_z
_atom_site_U_iso_or_equiv
_atom_site_adp_type
_atom_site_calc_flag
_atom_site_occupancy
C C1 0.64522(9) 0.42645(6) 0.37961(14) 0.01331(17) Uani d 1
C C2 0.76549(9) 0.42549(6) 0.51672(14) 0.01232(17) Uani d 1
C C3 0.77769(9) 0.35857(6) 0.65852(13) 0.01139(16) Uani d 1
C C4 0.83111(9) 0.39694(6) 0.83990(13) 0.01175(16) Uani d 1
C C5 0.87160(10) 0.48290(6) 0.79734(15) 0.01608(19) Uani d 1
H H5A 0.9561 0.4818 0.7857 0.019 Uiso calc 1
H H5B 0.8649 0.5228 0.8906 0.019 Uiso calc 1
C C6 0.78602(10) 0.50660(6) 0.62191(14) 0.01600(19) Uani d 1
H H6A 0.7091 0.5285 0.6412 0.019 Uiso calc 1
H H6B 0.8231 0.5489 0.5596 0.019 Uiso calc 1
C C7 0.92411(9) 0.34331(6) 0.96019(14) 0.01468(18) Uani d 1
H H7A 0.8894 0.2888 0.9723 0.022 Uiso calc 1
H H7B 0.9483 0.3695 1.0760 0.022 Uiso calc 1
H H7C 0.9947 0.3370 0.9100 0.022 Uiso calc 1
C C8 0.86666(10) 0.40959(7) 0.41801(16) 0.0181(2) Uani d 1
H H8A 0.8532 0.3561 0.3578 0.027 Uiso calc 1
H H8B 0.9449 0.4091 0.5024 0.027 Uiso calc 1
H H8C 0.8658 0.4536 0.3315 0.027 Uiso calc 1
C C9 0.50005(9) 0.33261(6) 0.18533(13) 0.01140(16) Uani d 1
C C10 0.43082(10) 0.39401(6) 0.08226(14) 0.01465(18) Uani d 1
H H10 0.4525 0.4506 0.1006 0.018 Uiso calc 1
C C11 0.33034(9) 0.37168(6) -0.04677(14) 0.01470(18) Uani d 1
H H11 0.2830 0.4129 -0.1173 0.018 Uiso calc 1
C C12 0.29953(9) 0.28902(6) -0.07204(14) 0.01272(17) Uani d 1
C C13 0.36802(9) 0.22669(6) 0.02663(14) 0.01327(17) Uani d 1
H H13 0.3463 0.1702 0.0063 0.016 Uiso calc 1
C C14 0.46849(9) 0.24892(6) 0.15510(14) 0.01253(17) Uani d 1
H H14 0.5165 0.2073 0.2233 0.015 Uiso calc 1
N N1 0.60174(8) 0.35022(5) 0.31966(12) 0.01282(15) Uani d 1
H H1 0.6424 0.3073 0.3715 0.015 Uiso calc 1
N N2 0.19374(8) 0.26654(6) -0.20886(13) 0.01633(17) Uani d 1
O O1 0.75274(7) 0.28588(5) 0.63432(10) 0.01533(15) Uani d 1
O O2 0.59793(8) 0.49203(5) 0.32621(13) 0.02455(19) Uani d 1
O O3 0.16813(9) 0.19301(6) -0.23155(13) 0.0270(2) Uani d 1
O O4 0.13478(8) 0.32247(6) -0.29704(12) 0.02274(18) Uani d 1
Cl Cl1 0.69827(2) 0.40657(2) 0.93120(4) 0.01568(6) Uani d 1

loop_
_atom_site_aniso_label
_atom_site_aniso_U_11
_atom_site_aniso_U_22
_atom_site_aniso_U_33
_atom_site_aniso_U_12
_atom_site_aniso_U_13
_atom_site_aniso_U_23
C1 0.0149(4) 0.0129(4) 0.0118(4) -0.0017(3) 0.0024(4) 0.0009(3)
C2 0.0143(4) 0.0112(4) 0.0107(4) -0.0023(3) 0.0015(3) 0.0011(3)
C3 0.0117(4) 0.0114(4) 0.0113(4) 0.0001(3) 0.0031(3) 0.0001(3)
C4 0.0125(4) 0.0121(4) 0.0106(4) -0.0012(3) 0.0026(3) -0.0003(3)
C5 0.0191(5) 0.0129(4) 0.0147(5) -0.0057(3) 0.0008(4) -0.0001(3)
C6 0.0217(5) 0.0106(4) 0.0140(5) -0.0040(3) 0.0007(4) 0.0010(3)
C7 0.0123(4) 0.0166(4) 0.0143(5) 0.0007(3) 0.0013(4) 0.0018(3)
C8 0.0159(5) 0.0241(5) 0.0151(5) -0.0027(4) 0.0049(4) 0.0018(4)
C9 0.0112(4) 0.0124(4) 0.0106(4) 0.0001(3) 0.0025(3) 0.0002(3)
C10 0.0147(4) 0.0129(4) 0.0150(5) 0.0009(3) 0.0007(4) 0.0015(3)
C11 0.0133(4) 0.0154(4) 0.0145(5) 0.0019(3) 0.0014(4) 0.0019(3)
C12 0.0102(4) 0.0174(4) 0.0108(4) 0.0005(3) 0.0028(3) -0.0004(3)
C13 0.0131(4) 0.0137(4) 0.0132(4) -0.0002(3) 0.0034(4) -0.0004(3)
C14 0.0126(4) 0.0124(4) 0.0124(4) 0.0009(3) 0.0025(3) 0.0004(3)
N1 0.0128(4) 0.0109(3) 0.0131(4) 0.0001(3) -0.0003(3) 0.0006(3)
N2 0.0128(4) 0.0224(4) 0.0131(4) -0.0007(3) 0.0016(3) -0.0007(3)
O1 0.0203(4) 0.0104(3) 0.0146(4) -0.0009(2) 0.0026(3) -0.0009(2)
O2 0.0275(4) 0.0131(3) 0.0261(5) 0.0012(3) -0.0081(4) 0.0022(3)
O3 0.0256(4) 0.0228(4) 0.0265(5) -0.0073(3) -0.0064(4) -0.0012(3)
O4 0.0163(4) 0.0281(4) 0.0204(4) 0.0043(3) -0.0025(3) 0.0038(3)
Cl1 0.01539(11) 0.01668(11) 0.01600(12) 0.00173(8) 0.00574(9) -0.00161(8)

loop_
_atom_type_symbol
_atom_type_description
_atom_type_scat_dispersion_real
_atom_type_scat_dispersion_imag
_atom_type_scat_source
C C 0.0033 0.0016 'International Tables Vol C Tables 4.2.6.8 and 6.1.1.4'
H H 0.0000 0.0000 'International Tables Vol C Tables 4.2.6.8 and 6.1.1.4'
N N 0.0061 0.0033 'International Tables Vol C Tables 4.2.6.8 and 6.1.1.4'
O O 0.0106 0.0060 'International Tables Vol C Tables 4.2.6.8 and 6.1.1.4'
Cl Cl 0.1484 0.1585 'International Tables Vol C Tables 4.2.6.8 and 6.1.1.4'

loop_
_geom_angle_atom_site_label_1
_geom_angle_atom_site_label_2
_geom_angle_atom_site_label_3
_geom_angle
O2 C1 N1 124.66(10)
O2 C1 C2 120.13(9)
N1 C1 C2 115.13(8)
C3 C2 C1 115.45(8)
C3 C2 C6 103.77(8)
C1 C2 C6 111.49(8)
C3 C2 C8 106.84(8)
C1 C2 C8 107.60(9)
C6 C2 C8 111.64(9)
O1 C3 C2 126.31(9)
O1 C3 C4 124.24(9)
C2 C3 C4 109.42(8)
C7 C4 C5 116.90(9)
C7 C4 C3 114.34(8)
C5 C4 C3 103.98(8)
C7 C4 Cl1 109.35(7)
C5 C4 Cl1 109.18(7)
C3 C4 Cl1 101.95(7)
C4 C5 C6 105.06(8)
C4 C5 H5A 110.7
C6 C5 H5A 110.7
C4 C5 H5B 110.7
C6 C5 H5B 110.7
H5A C5 H5B 108.8
C2 C6 C5 104.58(8)
C2 C6 H6A 110.8
C5 C6 H6A 110.8
C2 C6 H6B 110.8
C5 C6 H6B 110.8
H6A C6 H6B 108.9
C4 C7 H7A 109.5
C4 C7 H7B 109.5
H7A C7 H7B 109.5
C4 C7 H7C 109.5
H7A C7 H7C 109.5
H7B C7 H7C 109.5
C2 C8 H8A 109.5
C2 C8 H8B 109.5
H8A C8 H8B 109.5
C2 C8 H8C 109.5
H8A C8 H8C 109.5
H8B C8 H8C 109.5
C10 C9 N1 123.06(9)
C10 C9 C14 119.77(9)
N1 C9 C14 117.17(9)
C11 C10 C9 119.64(9)
C11 C10 H10 120.2
C9 C10 H10 120.2
C12 C11 C10 119.64(9)
C12 C11 H11 120.2
C10 C11 H11 120.2
C11 C12 C13 121.84(10)
C11 C12 N2 118.95(9)
C13 C12 N2 119.20(9)
C14 C13 C12 118.54(9)
C14 C13 H13 120.7
C12 C13 H13 120.7
C13 C14 C9 120.55(9)
C13 C14 H14 119.7
C9 C14 H14 119.7
C1 N1 C9 127.61(9)
C1 N1 H1 116.2
C9 N1 H1 116.2
O3 N2 O4 123.15(10)
O3 N2 C12 118.38(9)
O4 N2 C12 118.47(9)

loop_
_geom_bond_atom_site_label_1
_geom_bond_atom_site_label_2
_geom_bond_distance
C1 O2 1.2189(13)
C1 N1 1.3701(13)
C1 C2 1.5338(15)
C2 C3 1.5324(14)
C2 C6 1.5369(14)
C2 C8 1.5515(15)
C3 O1 1.2136(12)
C3 C4 1.5390(14)
C4 C7 1.5169(14)
C4 C5 1.5253(14)
C4 Cl1 1.8257(10)
C5 C6 1.5371(15)
C5 H5A 0.9900
C5 H5B 0.9900
C6 H6A 0.9900
C6 H6B 0.9900
C7 H7A 0.9800
C7 H7B 0.9800
C7 H7C 0.9800
C8 H8A 0.9800
C8 H8B 0.9800
C8 H8C 0.9800
C9 C10 1.4017(14)
C9 N1 1.4025(13)
C9 C14 1.4061(13)
C10 C11 1.3884(15)
C10 H10 0.9500
C11 C12 1.3844(15)
C11 H11 0.9500
C12 C13 1.3938(14)
C12 N2 1.4616(14)
C13 C14 1.3856(14)
C13 H13 0.9500
C14 H14 0.9500
N1 H1 0.8800
N2 O3 1.2273(13)
N2 O4 1.2373(13)

loop_
_geom_hbond_atom_site_label_D
_geom_hbond_atom_site_label_H
_geom_hbond_atom_site_label_A
_geom_hbond_site_symmetry_A
_geom_hbond_distance_DH
_geom_hbond_distance_HA
_geom_hbond_distance_DA
_geom_hbond_angle_DHA
N1 H1 O1 . 0.88 2.18 2.8536(12) 133.6
C10 H10 O2 . 0.95 2.23 2.8467(14) 122.0
C7 H7A O1 4_566 0.98 2.53 3.3577(13) 141.9
C7 H7C O4 1_656 0.98 2.54 3.4898(15) 164.5
C10 H10 Cl1 3_666 0.95 2.86 3.5362(10) 129.4
C14 H14 Cl1 4_565 0.95 2.96 3.9034(10) 171.1
C6 H6B O3 2_655 0.99 2.68 3.1440(14) 108.9

loop_
_geom_torsion_atom_site_label_1
_geom_torsion_atom_site_label_2
_geom_torsion_atom_site_label_3
_geom_torsion_atom_site_label_4
_geom_torsion
O2 C1 C2 C3 140.81(11)
N1 C1 C2 C3 -42.27(13)
O2 C1 C2 C6 22.73(14)
N1 C1 C2 C6 -160.35(9)
O2 C1 C2 C8 -100.01(12)
N1 C1 C2 C8 76.91(11)
C1 C2 C3 O1 47.32(14)
C6 C2 C3 O1 169.62(10)
C8 C2 C3 O1 -72.28(13)
C1 C2 C3 C4 -134.50(9)
C6 C2 C3 C4 -12.19(11)
C8 C2 C3 C4 105.90(9)
O1 C3 C4 C7 39.21(14)
C2 C3 C4 C7 -139.02(9)
O1 C3 C4 C5 167.84(10)
C2 C3 C4 C5 -10.39(11)
O1 C3 C4 Cl1 -78.65(11)
C2 C3 C4 Cl1 103.11(8)
C7 C4 C5 C6 156.09(9)
C3 C4 C5 C6 29.04(11)
Cl1 C4 C5 C6 -79.18(9)
C3 C2 C6 C5 29.97(11)
C1 C2 C6 C5 154.86(9)
C8 C2 C6 C5 -84.75(10)
C4 C5 C6 C2 -37.41(11)
N1 C9 C10 C11 -179.12(10)
C14 C9 C10 C11 1.15(16)
C9 C10 C11 C12 0.10(16)
C10 C11 C12 C13 -1.21(16)
C10 C11 C12 N2 -179.78(10)
C11 C12 C13 C14 1.02(16)
N2 C12 C13 C14 179.59(9)
C12 C13 C14 C9 0.26(15)
C10 C9 C14 C13 -1.34(15)
N1 C9 C14 C13 178.91(9)
O2 C1 N1 C9 2.35(18)
C2 C1 N1 C9 -174.41(10)
C10 C9 N1 C1 4.49(17)
C14 C9 N1 C1 -175.77(10)
C11 C12 N2 O3 179.12(11)
C13 C12 N2 O3 0.51(15)
C11 C12 N2 O4 -0.39(15)
C13 C12 N2 O4 -179.00(10)
